data_2241471
loop_
_publ_author_name
'Ohba, Shigeru'
'Koura, Minoru'
'Sumida, Hisashi'
'Shibuya, Kimiyuki'

_publ_section_title
;
 Crystal structures of
 (<i>S</i>)-(+)-5-(3-bromo/chloro-4-isopropoxyphenyl)-5-methylimidazolidine-2,4-dione
;
_journal_coeditor_code SJ5484
_journal_issue 2
_journal_name_full 'Acta Crystallographica Section E'
_journal_page_first 184
_journal_page_last 187
_journal_paper_doi 10.1107/S2056989015023014
_journal_volume 72
_journal_year 2016
_chemical_formula_iupac 'C13 H15 Br N2 O3'
_chemical_formula_moiety 'C13 H15 Br N2 O3'
_chemical_formula_sum 'C13 H15 Br N2 O3'
_chemical_formula_weight 327.17
_chemical_melting_point_gt 480
_chemical_melting_point_lt 485
_chemical_name_systematic
;
(<i>S</i>)-(+)-5-(3-Bromo-4-isopropoxyphenyl)-5-methylimidazolidine-2,4-dione
;
_space_group_crystal_system orthorhombic
_space_group_IT_number 19
_space_group_name_Hall 'P 2ac 2ab'
_space_group_name_H-M_alt 'P 21 21 21'
_symmetry_space_group_name_Hall 'P 2ac 2ab'
_symmetry_space_group_name_H-M 'P 21 21 21'
_atom_sites_solution_hydrogens geom
_audit_creation_method SHELXL-2014/7
_cell_angle_alpha 90
_cell_angle_beta 90
_cell_angle_gamma 90
_cell_formula_units_Z 4
_cell_length_a 6.1840(3)
_cell_length_b 9.6495(4)
_cell_length_c 23.1111(10)
_cell_measurement_reflns_used 9747
_cell_measurement_temperature 90.0(10)
_cell_measurement_theta_max 27.90
_cell_measurement_theta_min 2.75
_cell_volume 1379.10(11)
_computing_cell_refinement
;
SAINT (Bruker, 2014)
;
_computing_data_collection
;
APEX2 (Bruker, 2014)
;
_computing_data_reduction
;
SAINT (Bruker, 2014)
;
_computing_molecular_graphics
;
Mercury (Macrae <i>et al.</i>, 2008)
;
_computing_publication_material
;
SHELXL2014 (Sheldrick, 2015b) and publCIF (Westrip, 2010)
;
_computing_structure_refinement
;
SHELXL2014 (Sheldrick, 2015b)
;
_computing_structure_solution
;
<i>SHELXT</i> (Sheldrick, 2015a)
;
_diffrn_ambient_temperature 90.0(10)
_diffrn_measured_fraction_theta_full 0.999
_diffrn_measured_fraction_theta_max 0.999
_diffrn_measurement_device_type 'Bruker D8 VENTURE'
_diffrn_measurement_method '\f and \w scans'
_diffrn_radiation_type MoK\a
_diffrn_radiation_wavelength 0.71073
_diffrn_reflns_av_R_equivalents 0.0282
_diffrn_reflns_limit_h_max 8
_diffrn_reflns_limit_h_min -8
_diffrn_reflns_limit_k_max 12
_diffrn_reflns_limit_k_min -12
_diffrn_reflns_limit_l_max 30
_diffrn_reflns_limit_l_min -30
_diffrn_reflns_number 31000
_diffrn_reflns_theta_full 25.000
_diffrn_reflns_theta_max 27.913
_diffrn_reflns_theta_min 2.287
_exptl_absorpt_coefficient_mu 2.986
_exptl_absorpt_correction_T_max 0.6309
_exptl_absorpt_correction_T_min 0.4823
_exptl_absorpt_correction_type integration
_exptl_absorpt_process_details
;
(SADABS; Bruker, 2014)
;
_exptl_crystal_colour colorless
_exptl_crystal_density_diffrn 1.576
_exptl_crystal_density_method 'not measured'
_exptl_crystal_description prism
_exptl_crystal_F_000 664
_exptl_crystal_size_max 0.25
_exptl_crystal_size_mid 0.25
_exptl_crystal_size_min 0.10
_refine_diff_density_max 0.412
_refine_diff_density_min -0.300
_refine_ls_abs_structure_details
;
Flack <i>x</i> determined using 1301 quotients
[(<i>I</i>^+^)-(<i>I</i>^-^)]/[(<i>I</i>^+^)+(<i>I</i>^-^)]
(Parsons <i>et al.</i>, 2013).
;
_refine_ls_abs_structure_Flack 0.018(2)
_refine_ls_extinction_method none
_refine_ls_goodness_of_fit_ref 1.294
_refine_ls_hydrogen_treatment constr
_refine_ls_matrix_type full
_refine_ls_number_parameters 175
_refine_ls_number_reflns 3271
_refine_ls_number_restraints 0
_refine_ls_restrained_S_all 1.294
_refine_ls_R_factor_all 0.0180
_refine_ls_R_factor_gt 0.0173
_refine_ls_shift/su_max 0.009
_refine_ls_shift/su_mean 0.001
_refine_ls_structure_factor_coef Fsqd
_refine_ls_weighting_details 'w=1/[\s^2^(Fo^2^)+(0.0213P)^2^] where P=(Fo^2^+2Fc^2^)/3'
_refine_ls_weighting_scheme calc
_refine_ls_wR_factor_gt 0.0469
_refine_ls_wR_factor_ref 0.0474
_reflns_number_gt 3206
_reflns_number_total 3271
_reflns_threshold_expression 'I > 2\s(I)'
_cod_data_source_file sj5484sup1.cif
_cod_data_source_block I
_cod_database_code 2241471
_shelx_space_group_comment
;
The symmetry employed for this shelxl refinement is uniquely defined
by the following loop, which should always be used as a source of
symmetry information in preference to the above space-group names.
They are only intended as comments.
;
_shelx_estimated_absorpt_t_min 0.461
_shelx_estimated_absorpt_t_max 0.540

loop_
_space_group_symop_operation_xyz
'x, y, z'
'-x+1/2, -y, z+1/2'
'-x, y+1/2, -z+1/2'
'x+1/2, -y+1/2, -z'

loop_
_atom_site_type_symbol
_atom_site_label
_atom_site_fract_x
_atom_site_fract_y
_atom_site_fract_z
_atom_site_U_iso_or_equiv
_atom_site_adp_type
_atom_site_calc_flag
_atom_site_occupancy
Br Br1 0.51609(3) 0.26559(2) 0.22060(2) 0.01790(7) Uani d 1
O O2 0.9092(2) 0.43196(15) 0.19710(6) 0.0164(3) Uani d 1
O O3 0.9534(2) 0.63884(14) 0.53560(6) 0.0173(3) Uani d 1
O O4 0.6551(2) 0.25613(14) 0.45199(6) 0.0169(3) Uani d 1
N N5 0.7120(3) 0.61559(17) 0.45986(7) 0.0125(3) Uani d 1
H H5 0.6885 0.7037 0.4524 0.015 Uiso calc 1
N N6 0.8462(3) 0.42583(17) 0.49936(6) 0.0128(3) Uani d 1
H H6 0.9303 0.3728 0.5206 0.015 Uiso calc 1
C C7 0.6083(3) 0.5027(2) 0.42851(8) 0.0114(4) Uani d 1
C C8 0.8471(3) 0.5712(2) 0.50139(8) 0.0115(4) Uani d 1
C C9 0.7001(3) 0.3769(2) 0.46070(8) 0.0111(4) Uani d 1
C C10 0.3625(3) 0.5093(3) 0.43412(9) 0.0200(5) Uani d 1
H H10A 0.3226 0.5117 0.4751 0.030 Uiso calc 1
H H10B 0.2982 0.4273 0.4159 0.030 Uiso calc 1
H H10C 0.3087 0.5930 0.4149 0.030 Uiso calc 1
C C11 0.6865(3) 0.4922(2) 0.36572(8) 0.0112(4) Uani d 1
C C12 0.5853(3) 0.4017(2) 0.32744(8) 0.0124(4) Uani d 1
H H12 0.4623 0.3504 0.3396 0.015 Uiso calc 1
C C13 0.6632(3) 0.38634(19) 0.27186(8) 0.0120(4) Uani d 1
C C14 0.8446(4) 0.4577(2) 0.25237(8) 0.0129(4) Uani d 1
C C15 0.9471(3) 0.5475(2) 0.29057(8) 0.0143(4) Uani d 1
H H15 1.0711 0.5978 0.2784 0.017 Uiso calc 1
C C16 0.8682(3) 0.5640(2) 0.34672(8) 0.0127(4) Uani d 1
H H16 0.9400 0.6254 0.3725 0.015 Uiso calc 1
C C17 1.0475(3) 0.5314(2) 0.16795(8) 0.0151(4) Uani d 1
H H17 1.1767 0.5521 0.1925 0.018 Uiso calc 1
C C18 1.1172(4) 0.4592(2) 0.11306(9) 0.0216(5) Uani d 1
H H18A 1.2027 0.3770 0.1229 0.032 Uiso calc 1
H H18B 1.2051 0.5225 0.0897 0.032 Uiso calc 1
H H18C 0.9891 0.4313 0.0910 0.032 Uiso calc 1
C C19 0.9230(4) 0.6638(2) 0.15599(9) 0.0219(5) Uani d 1
H H19A 0.7966 0.6428 0.1320 0.033 Uiso calc 1
H H19B 1.0166 0.7296 0.1356 0.033 Uiso calc 1
H H19C 0.8753 0.7046 0.1927 0.033 Uiso calc 1

loop_
_atom_site_aniso_label
_atom_site_aniso_U_11
_atom_site_aniso_U_22
_atom_site_aniso_U_33
_atom_site_aniso_U_12
_atom_site_aniso_U_13
_atom_site_aniso_U_23
Br1 0.01843(11) 0.02073(11) 0.01453(11) -0.00651(8) -0.00120(7) -0.00500(7)
O2 0.0215(8) 0.0166(7) 0.0111(7) -0.0051(6) 0.0047(6) -0.0007(5)
O3 0.0203(8) 0.0145(6) 0.0171(7) -0.0051(6) -0.0050(6) -0.0011(5)
O4 0.0232(7) 0.0104(7) 0.0171(7) -0.0064(6) 0.0049(5) -0.0012(6)
N5 0.0172(9) 0.0074(8) 0.0129(8) 0.0014(7) -0.0020(7) -0.0007(6)
N6 0.0138(9) 0.0097(8) 0.0147(8) 0.0011(7) -0.0025(7) 0.0020(6)
C7 0.0103(9) 0.0103(10) 0.0138(9) 0.0009(8) -0.0015(7) -0.0032(8)
C8 0.0102(9) 0.0110(9) 0.0131(9) -0.0011(7) 0.0018(7) 0.0011(7)
C9 0.0120(9) 0.0125(9) 0.0086(8) -0.0010(7) 0.0053(7) 0.0002(7)
C10 0.0118(10) 0.0313(14) 0.0170(10) 0.0040(9) -0.0005(8) -0.0040(10)
C11 0.0117(9) 0.0110(9) 0.0111(9) 0.0025(8) -0.0012(7) 0.0007(7)
C12 0.0103(9) 0.0124(9) 0.0145(9) -0.0008(7) -0.0004(7) 0.0009(7)
C13 0.0128(9) 0.0113(9) 0.0120(9) -0.0008(7) -0.0047(7) -0.0017(7)
C14 0.0144(10) 0.0121(9) 0.0123(9) 0.0014(8) -0.0002(7) 0.0006(7)
C15 0.0127(9) 0.0140(9) 0.0161(9) -0.0028(7) 0.0010(7) 0.0015(7)
C16 0.0125(9) 0.0113(9) 0.0144(9) -0.0005(7) -0.0028(8) -0.0017(7)
C17 0.0131(10) 0.0164(9) 0.0157(9) -0.0021(8) 0.0024(8) 0.0010(7)
C18 0.0244(11) 0.0216(11) 0.0187(10) 0.0010(9) 0.0079(9) 0.0008(9)
C19 0.0263(12) 0.0199(11) 0.0196(10) 0.0036(9) 0.0032(9) 0.0015(8)

loop_
_atom_type_symbol
_atom_type_description
_atom_type_scat_dispersion_real
_atom_type_scat_dispersion_imag
_atom_type_scat_source
C C 0.0033 0.0016 'International Tables Vol C Tables 4.2.6.8 and 6.1.1.4'
H H 0.0000 0.0000 'International Tables Vol C Tables 4.2.6.8 and 6.1.1.4'
N N 0.0061 0.0033 'International Tables Vol C Tables 4.2.6.8 and 6.1.1.4'
O O 0.0106 0.0060 'International Tables Vol C Tables 4.2.6.8 and 6.1.1.4'
Br Br -0.2901 2.4595 'International Tables Vol C Tables 4.2.6.8 and 6.1.1.4'

loop_
_geom_angle_atom_site_label_1
_geom_angle_atom_site_label_2
_geom_angle_atom_site_label_3
_geom_angle
C14 O2 C17 119.19(16)
C8 N5 C7 112.98(16)
C8 N5 H5 123.5
C7 N5 H5 123.5
C9 N6 C8 111.90(16)
C9 N6 H6 124.1
C8 N6 H6 124.1
N5 C7 C10 111.38(18)
N5 C7 C9 100.82(14)
C10 C7 C9 111.14(19)
N5 C7 C11 112.40(17)
C10 C7 C11 113.38(17)
C9 C7 C11 106.91(15)
O3 C8 N5 128.94(19)
O3 C8 N6 124.06(18)
N5 C8 N6 107.00(16)
O4 C9 N6 126.56(18)
O4 C9 C7 126.47(18)
N6 C9 C7 106.94(16)
C7 C10 H10A 109.5
C7 C10 H10B 109.5
H10A C10 H10B 109.5
C7 C10 H10C 109.5
H10A C10 H10C 109.5
H10B C10 H10C 109.5
C16 C11 C12 118.35(17)
C16 C11 C7 121.39(17)
C12 C11 C7 120.08(17)
C13 C12 C11 120.15(18)
C13 C12 H12 119.9
C11 C12 H12 119.9
C12 C13 C14 121.99(17)
C12 C13 Br1 118.72(14)
C14 C13 Br1 119.29(14)
O2 C14 C15 125.17(19)
O2 C14 C13 116.75(17)
C15 C14 C13 118.06(17)
C14 C15 C16 120.16(19)
C14 C15 H15 119.9
C16 C15 H15 119.9
C11 C16 C15 121.28(18)
C11 C16 H16 119.4
C15 C16 H16 119.4
O2 C17 C18 104.66(16)
O2 C17 C19 110.02(17)
C18 C17 C19 112.35(17)
O2 C17 H17 109.9
C18 C17 H17 109.9
C19 C17 H17 109.9
C17 C18 H18A 109.5
C17 C18 H18B 109.5
H18A C18 H18B 109.5
C17 C18 H18C 109.5
H18A C18 H18C 109.5
H18B C18 H18C 109.5
C17 C19 H19A 109.5
C17 C19 H19B 109.5
H19A C19 H19B 109.5
C17 C19 H19C 109.5
H19A C19 H19C 109.5
H19B C19 H19C 109.5

loop_
_geom_bond_atom_site_label_1
_geom_bond_atom_site_label_2
_geom_bond_distance
Br1 C13 1.8945(18)
O2 C14 1.361(2)
O2 C17 1.451(2)
O3 C8 1.218(2)
O4 C9 1.215(2)
N5 C8 1.343(2)
N5 C7 1.457(3)
N5 H5 0.8800
N6 C9 1.355(2)
N6 C8 1.403(2)
N6 H6 0.8800
C7 C10 1.527(3)
C7 C9 1.532(3)
C7 C11 1.533(2)
C10 H10A 0.9800
C10 H10B 0.9800
C10 H10C 0.9800
C11 C16 1.391(3)
C11 C12 1.392(3)
C12 C13 1.380(3)
C12 H12 0.9500
C13 C14 1.391(3)
C14 C15 1.390(3)
C15 C16 1.395(3)
C15 H15 0.9500
C16 H16 0.9500
C17 C18 1.510(3)
C17 C19 1.518(3)
C17 H17 1.0000
C18 H18A 0.9800
C18 H18B 0.9800
C18 H18C 0.9800
C19 H19A 0.9800
C19 H19B 0.9800
C19 H19C 0.9800

loop_
_geom_hbond_atom_site_label_D
_geom_hbond_atom_site_label_H
_geom_hbond_atom_site_label_A
_geom_hbond_site_symmetry_A
_geom_hbond_distance_DH
_geom_hbond_distance_HA
_geom_hbond_distance_DA
_geom_hbond_angle_DHA
C18 H18B O4 3_755 0.98 2.60 3.529(3) 158.4
C15 H15 Br1 3_755 0.95 3.02 3.939(2) 162.4
N6 H6 O4 4_556 0.88 1.97 2.828(2) 164.6
N5 H5 O3 4_466 0.88 2.12 2.861(2) 141.2

loop_
_geom_torsion_atom_site_label_1
_geom_torsion_atom_site_label_2
_geom_torsion_atom_site_label_3
_geom_torsion_atom_site_label_4
_geom_torsion
C8 N5 C7 C10 120.1(2)
C8 N5 C7 C9 2.12(19)
C8 N5 C7 C11 -111.41(18)
C7 N5 C8 O3 -178.24(19)
C7 N5 C8 N6 1.4(2)
C9 N6 C8 O3 174.64(18)
C9 N6 C8 N5 -5.1(2)
C8 N6 C9 O4 -175.63(19)
C8 N6 C9 C7 6.4(2)
N5 C7 C9 O4 176.99(19)
C10 C7 C9 O4 58.8(3)
C11 C7 C9 O4 -65.4(2)
N5 C7 C9 N6 -5.00(18)
C10 C7 C9 N6 -123.16(18)
C11 C7 C9 N6 112.63(17)
N5 C7 C11 C16 12.9(3)
C10 C7 C11 C16 140.4(2)
C9 C7 C11 C16 -96.8(2)
N5 C7 C11 C12 -171.94(16)
C10 C7 C11 C12 -44.5(3)
C9 C7 C11 C12 78.3(2)
C16 C11 C12 C13 -1.0(3)
C7 C11 C12 C13 -176.27(17)
C11 C12 C13 C14 0.9(3)
C11 C12 C13 Br1 -178.41(14)
C17 O2 C14 C15 -20.8(3)
C17 O2 C14 C13 160.16(18)
C12 C13 C14 O2 178.61(17)
Br1 C13 C14 O2 -2.1(2)
C12 C13 C14 C15 -0.5(3)
Br1 C13 C14 C15 178.87(15)
O2 C14 C15 C16 -178.87(18)
C13 C14 C15 C16 0.1(3)
C12 C11 C16 C15 0.7(3)
C7 C11 C16 C15 175.87(18)
C14 C15 C16 C11 -0.2(3)
C14 O2 C17 C18 170.47(16)
C14 O2 C17 C19 -68.6(2)
